data_2209969
loop_
_publ_author_name
'Xindian Dong'
'Zhigang Zhang'

_publ_section_title
;
 Aqua(2,2'-bipyridyl)(6-carboxypyridine-2-carboxylato)copper(II)
 nitrate monohydrate
;
_journal_coeditor_code OM2029
_journal_issue 8
_journal_name_full 'Acta Crystallographica Section E'
_journal_page_first m1841
_journal_page_last m1842
_journal_paper_doi 10.1107/S1600536806026547
_journal_volume 62
_journal_year 2006
_chemical_formula_iupac '[Cu (C7 H4 N O4) (C10 H8 N2) (H2 O)] N O3, H2 O'
_chemical_formula_moiety 'C17 H14 Cu N3 O5 +, N O3 -, H2 O'
_chemical_formula_sum 'C17 H16 Cu N4 O9'
_chemical_formula_weight 483.88
_chemical_name_systematic
;
Aqua(2,2'-bipyridyl)(6-carboxypyridine-2-carboxylato)copper(II) nitrate
monohydrate
;
_space_group_IT_number 2
_symmetry_cell_setting triclinic
_symmetry_space_group_name_Hall '-P 1'
_symmetry_space_group_name_H-M 'P -1'
_atom_sites_solution_hydrogens geom
_atom_sites_solution_primary direct
_atom_sites_solution_secondary difmap
_audit_creation_method SHELXL-97
_cell_angle_alpha 107.159(13)
_cell_angle_beta 95.004(13)
_cell_angle_gamma 104.337(12)
_cell_formula_units_Z 2
_cell_length_a 7.081(7)
_cell_length_b 11.390(12)
_cell_length_c 12.952(13)
_cell_measurement_reflns_used 1241
_cell_measurement_temperature 298(2)
_cell_measurement_theta_max 22.516
_cell_measurement_theta_min 3.015
_cell_volume 952.4(17)
_computing_cell_refinement SMART
_computing_data_collection 'SMART (Bruker, 2000)'
_computing_data_reduction 'SAINT (Bruker, 2000)'
_computing_molecular_graphics 'SHELXTL (Bruker, 2000)'
_computing_publication_material SHELXTL
_computing_structure_refinement 'SHELXL97 (Sheldrick, 1997)'
_computing_structure_solution 'SHELXS97 (Sheldrick, 1997)'
_diffrn_ambient_temperature 298(2)
_diffrn_measured_fraction_theta_full 0.971
_diffrn_measured_fraction_theta_max 0.971
_diffrn_measurement_device_type 'Bruker SMART 1000'
_diffrn_measurement_method '\f and \w'
_diffrn_radiation_monochromator graphite
_diffrn_radiation_source 'fine-focus sealed tube'
_diffrn_radiation_type MoK\a
_diffrn_radiation_wavelength 0.71073
_diffrn_reflns_av_R_equivalents 0.0307
_diffrn_reflns_av_sigmaI/netI 0.0851
_diffrn_reflns_limit_h_max 8
_diffrn_reflns_limit_h_min -8
_diffrn_reflns_limit_k_max 12
_diffrn_reflns_limit_k_min -13
_diffrn_reflns_limit_l_max 12
_diffrn_reflns_limit_l_min -15
_diffrn_reflns_number 4540
_diffrn_reflns_theta_full 25.00
_diffrn_reflns_theta_max 25.00
_diffrn_reflns_theta_min 1.67
_diffrn_standards_decay_% 0
_diffrn_standards_interval_count 0
_diffrn_standards_interval_time 0
_diffrn_standards_number 0
_exptl_absorpt_coefficient_mu 1.209
_exptl_absorpt_correction_T_max 0.9420
_exptl_absorpt_correction_T_min 0.5832
_exptl_absorpt_correction_type multi-scan
_exptl_absorpt_process_details '(SADABS; Sheldrick, 2000)'
_exptl_crystal_colour blue
_exptl_crystal_density_diffrn 1.687
_exptl_crystal_density_method 'not measured'
_exptl_crystal_description needle
_exptl_crystal_F_000 494
_exptl_crystal_size_max 0.50
_exptl_crystal_size_mid 0.10
_exptl_crystal_size_min 0.05
_refine_diff_density_max 0.482
_refine_diff_density_min -0.768
_refine_ls_extinction_method none
_refine_ls_goodness_of_fit_ref 1.062
_refine_ls_hydrogen_treatment constr
_refine_ls_matrix_type full
_refine_ls_number_parameters 281
_refine_ls_number_reflns 3263
_refine_ls_number_restraints 2
_refine_ls_restrained_S_all 1.063
_refine_ls_R_factor_all 0.0809
_refine_ls_R_factor_gt 0.0600
_refine_ls_shift/su_max 0.000
_refine_ls_shift/su_mean 0.000
_refine_ls_structure_factor_coef Fsqd
_refine_ls_weighting_details 'calc w=1/[\s^2^(Fo^2^)+(0.0436P)^2^+0.2819P] where P=(Fo^2^+2Fc^2^)/3'
_refine_ls_weighting_scheme calc
_refine_ls_wR_factor_gt 0.1182
_refine_ls_wR_factor_ref 0.1250
_reflns_number_gt 2446
_reflns_number_total 3263
_reflns_threshold_expression I>2\s(I)
_cod_data_source_file om2029.cif
_cod_data_source_block I
_cod_depositor_comments
;
The following automatic conversions were performed:
'_symmetry_cell_setting' value 'Triclinic' changed to 'triclinic'
according to '/home/saulius/struct/CIF-dictionaries/cif_core.dic'
dictionary named 'cif_core.dic' version 2.4.1 from 2010-06-29.

Automatic conversion script
Id: cif_fix_enum 1527 2010-12-29 10:47:43Z saulius 

The following automatic conversions were performed:

'_symmetry_cell_setting' value 'Triclinic' changed to 'triclinic'
according to /home/saulius/struct/CIF-dictionaries/cif_core.dic
dictionary named 'cif_core.dic' version 2.4.1 from 2010-06-29.

Automatic conversion script
Id: cif_fix_values 1715 2011-07-08 13:25:40Z adriana 
;
_cod_original_cell_volume 952.5(17)
_cod_database_code 2209969
_cod_database_fobs_code 2209969

loop_
_symmetry_equiv_pos_as_xyz
'x, y, z'
'-x, -y, -z'

loop_
_atom_site_type_symbol
_atom_site_label
_atom_site_fract_x
_atom_site_fract_y
_atom_site_fract_z
_atom_site_U_iso_or_equiv
_atom_site_adp_type
_atom_site_calc_flag
_atom_site_refinement_flags
_atom_site_occupancy
Cu Cu1 0.20676(9) -0.00855(6) 0.25832(5) 0.0293(2) Uani d . 1
N N1 0.0667(6) -0.1655(4) 0.1330(3) 0.0317(10) Uani d . 1
N N2 0.2860(5) 0.0547(4) 0.1349(3) 0.0297(10) Uani d . 1
N N3 0.3738(5) 0.1464(4) 0.3847(3) 0.0295(10) Uani d . 1
O O1 0.4784(5) -0.0667(3) 0.3006(3) 0.0423(9) Uani d D 1
O O3 0.0230(5) 0.1611(3) 0.2947(3) 0.0415(9) Uani d . 1
O O2 0.7490(5) 0.0020(4) 0.4289(3) 0.0433(10) Uani d D 1
O O4 0.0826(6) 0.3599(4) 0.4114(3) 0.0561(11) Uani d . 1
H H12 -0.0265 0.3553 0.3807 0.084 Uiso calc R 1
C C1 0.3952(7) 0.1720(5) 0.1431(4) 0.0369(13) Uani d . 1
H H1 0.4437 0.2327 0.2124 0.044 Uiso calc R 1
C C2 0.4387(7) 0.2063(5) 0.0525(4) 0.0403(13) Uani d . 1
H H2 0.5133 0.2892 0.0607 0.048 Uiso calc R 1
C C3 0.3704(7) 0.1166(6) -0.0501(4) 0.0421(14) Uani d . 1
H H3 0.3993 0.1378 -0.1121 0.051 Uiso calc R 1
C C4 0.2593(7) -0.0046(5) -0.0601(4) 0.0365(13) Uani d . 1
H H4 0.2119 -0.0664 -0.1290 0.044 Uiso calc R 1
C C5 0.2182(6) -0.0339(5) 0.0343(4) 0.0293(12) Uani d . 1
C C6 0.0982(7) -0.1597(5) 0.0332(4) 0.0308(12) Uani d . 1
C C7 0.0209(7) -0.2643(5) -0.0599(4) 0.0398(13) Uani d . 1
H H5 0.0460 -0.2591 -0.1280 0.048 Uiso calc R 1
C C8 -0.0939(8) -0.3766(6) -0.0517(5) 0.0483(15) Uani d . 1
H H6 -0.1474 -0.4481 -0.1140 0.058 Uiso calc R 1
C C9 -0.1283(8) -0.3818(5) 0.0494(5) 0.0475(15) Uani d . 1
H H7 -0.2078 -0.4562 0.0567 0.057 Uiso calc R 1
C C10 -0.0440(8) -0.2759(5) 0.1392(4) 0.0420(14) Uani d . 1
H H8 -0.0646 -0.2807 0.2079 0.050 Uiso calc R 1
C C11 0.5966(7) 0.0147(5) 0.3829(4) 0.0351(13) Uani d D 1
C C12 0.5454(7) 0.1381(5) 0.4316(4) 0.0309(12) Uani d . 1
C C13 0.6642(7) 0.2389(5) 0.5201(4) 0.0392(13) Uani d . 1
H H9 0.7844 0.2335 0.5506 0.047 Uiso calc R 1
C C14 0.6054(8) 0.3459(5) 0.5626(4) 0.0443(14) Uani d . 1
H H10 0.6848 0.4139 0.6220 0.053 Uiso calc R 1
C C15 0.4277(7) 0.3521(5) 0.5166(4) 0.0395(13) Uani d . 1
H H11 0.3830 0.4232 0.5456 0.047 Uiso calc R 1
C C16 0.3169(7) 0.2515(5) 0.4271(4) 0.0314(12) Uani d . 1
C C17 0.1229(8) 0.2526(5) 0.3705(4) 0.0354(12) Uani d . 1
N N4 0.7808(8) 0.4677(5) 0.2825(4) 0.0526(13) Uani d . 1
O O6 0.7596(5) 0.3759(4) 0.3198(4) 0.0647(13) Uani d . 1
O O7 0.9449(7) 0.5339(5) 0.2872(5) 0.101(2) Uani d . 1
O O8 0.6309(7) 0.4874(4) 0.2424(3) 0.0734(14) Uani d . 1
O O5 0.0577(5) -0.0764(3) 0.3628(2) 0.0348(8) Uani d . 1
H H14 0.1259 -0.0468 0.4241 0.042 Uiso calc R 1
H H13 -0.0464 -0.0531 0.3710 0.042 Uiso d R 1
O O9 0.5634(7) 0.3314(4) 0.8234(4) 0.0801(14) Uani d . 1
H H16 0.5160 0.3880 0.8551 0.096 Uiso d R 1
H H15 0.4806 0.3130 0.7582 0.096 Uiso d R 1

loop_
_atom_site_aniso_label
_atom_site_aniso_U_11
_atom_site_aniso_U_22
_atom_site_aniso_U_33
_atom_site_aniso_U_12
_atom_site_aniso_U_13
_atom_site_aniso_U_23
Cu1 0.0335(4) 0.0299(4) 0.0224(3) 0.0071(3) 0.0011(2) 0.0082(3)
N1 0.035(2) 0.027(3) 0.030(2) 0.005(2) 0.0024(19) 0.0082(19)
N2 0.030(2) 0.031(3) 0.028(2) 0.0063(19) 0.0024(18) 0.0104(19)
N3 0.031(2) 0.033(3) 0.021(2) 0.0066(19) 0.0000(18) 0.0077(19)
O1 0.042(2) 0.043(2) 0.039(2) 0.0168(18) -0.0038(17) 0.0089(18)
O3 0.044(2) 0.040(2) 0.035(2) 0.0176(18) -0.0057(17) 0.0028(18)
O2 0.035(2) 0.067(3) 0.032(2) 0.0217(19) 0.0017(17) 0.0173(19)
O4 0.052(3) 0.040(3) 0.067(3) 0.021(2) -0.011(2) 0.003(2)
C1 0.034(3) 0.036(3) 0.036(3) 0.005(3) 0.005(2) 0.010(3)
C2 0.039(3) 0.038(3) 0.050(4) 0.009(3) 0.015(3) 0.024(3)
C3 0.042(3) 0.053(4) 0.045(4) 0.020(3) 0.013(3) 0.029(3)
C4 0.035(3) 0.053(4) 0.026(3) 0.015(3) 0.008(2) 0.015(3)
C5 0.025(3) 0.040(3) 0.026(3) 0.015(2) 0.001(2) 0.011(2)
C6 0.031(3) 0.038(3) 0.027(3) 0.018(2) 0.000(2) 0.010(2)
C7 0.044(3) 0.047(4) 0.026(3) 0.015(3) 0.004(2) 0.008(3)
C8 0.051(3) 0.036(4) 0.042(4) 0.006(3) -0.003(3) -0.002(3)
C9 0.051(4) 0.029(3) 0.057(4) 0.005(3) 0.007(3) 0.011(3)
C10 0.053(3) 0.040(4) 0.036(3) 0.013(3) 0.009(3) 0.016(3)
C11 0.039(3) 0.042(4) 0.029(3) 0.014(3) 0.010(2) 0.017(3)
C12 0.029(3) 0.041(3) 0.021(3) 0.006(2) 0.000(2) 0.012(2)
C13 0.031(3) 0.041(4) 0.038(3) -0.002(3) -0.006(2) 0.016(3)
C14 0.047(3) 0.035(4) 0.041(3) 0.001(3) -0.006(3) 0.010(3)
C15 0.045(3) 0.033(3) 0.034(3) 0.008(3) -0.001(2) 0.005(2)
C16 0.036(3) 0.029(3) 0.029(3) 0.007(2) 0.002(2) 0.012(2)
C17 0.044(3) 0.032(3) 0.031(3) 0.011(3) 0.006(2) 0.011(3)
N4 0.058(3) 0.049(4) 0.043(3) 0.014(3) 0.000(3) 0.008(3)
O6 0.047(2) 0.054(3) 0.099(4) 0.008(2) -0.006(2) 0.045(3)
O7 0.071(3) 0.107(5) 0.124(5) -0.011(3) -0.003(3) 0.074(4)
O8 0.086(3) 0.072(3) 0.065(3) 0.046(3) -0.012(2) 0.014(3)
O5 0.0346(19) 0.041(2) 0.0305(19) 0.0137(16) 0.0043(15) 0.0129(16)
O9 0.100(4) 0.064(3) 0.078(3) 0.028(3) 0.013(3) 0.024(3)

loop_
_atom_type_symbol
_atom_type_description
_atom_type_scat_dispersion_real
_atom_type_scat_dispersion_imag
_atom_type_scat_source
C C 0.0033 0.0016 'International Tables Vol C Tables 4.2.6.8 and 6.1.1.4'
H H 0.0000 0.0000 'International Tables Vol C Tables 4.2.6.8 and 6.1.1.4'
N N 0.0061 0.0033 'International Tables Vol C Tables 4.2.6.8 and 6.1.1.4'
O O 0.0106 0.0060 'International Tables Vol C Tables 4.2.6.8 and 6.1.1.4'
Cu Cu 0.3201 1.2651 'International Tables Vol C Tables 4.2.6.8 and 6.1.1.4'

loop_
_geom_angle_atom_site_label_1
_geom_angle_atom_site_label_2
_geom_angle_atom_site_label_3
_geom_angle
N1 Cu1 O5 91.65(16)
N1 Cu1 N2 81.06(18)
O5 Cu1 N2 165.22(14)
N1 Cu1 N3 174.46(17)
O5 Cu1 N3 90.44(16)
N2 Cu1 N3 98.02(17)
N1 Cu1 O1 98.09(16)
O5 Cu1 O1 94.69(14)
N2 Cu1 O1 99.03(15)
N3 Cu1 O1 76.62(16)
N1 Cu1 O3 113.36(15)
O5 Cu1 O3 86.56(14)
N2 Cu1 O3 84.61(15)
N3 Cu1 O3 71.89(15)
O1 Cu1 O3 148.50(12)
C10 N1 C6 118.2(4)
C10 N1 Cu1 126.4(3)
C6 N1 Cu1 115.3(3)
C1 N2 C5 118.8(4)
C1 N2 Cu1 127.0(3)
C5 N2 Cu1 114.2(3)
C16 N3 C12 119.0(4)
C16 N3 Cu1 123.5(3)
C12 N3 Cu1 117.4(3)
C11 O1 Cu1 113.2(3)
C17 O3 Cu1 107.6(3)
C17 O4 H12 109.5
N2 C1 C2 122.4(5)
N2 C1 H1 118.8
C2 C1 H1 118.8
C3 C2 C1 119.1(5)
C3 C2 H2 120.4
C1 C2 H2 120.4
C4 C3 C2 119.3(5)
C4 C3 H3 120.3
C2 C3 H3 120.3
C3 C4 C5 119.2(5)
C3 C4 H4 120.4
C5 C4 H4 120.4
N2 C5 C4 121.2(5)
N2 C5 C6 115.0(4)
C4 C5 C6 123.8(5)
N1 C6 C7 121.3(5)
N1 C6 C5 114.3(4)
C7 C6 C5 124.4(4)
C6 C7 C8 119.5(5)
C6 C7 H5 120.3
C8 C7 H5 120.3
C9 C8 C7 119.2(5)
C9 C8 H6 120.4
C7 C8 H6 120.4
C10 C9 C8 118.8(5)
C10 C9 H7 120.6
C8 C9 H7 120.6
N1 C10 C9 123.1(5)
N1 C10 H8 118.5
C9 C10 H8 118.5
O2 C11 O1 126.3(5)
O2 C11 C12 117.5(4)
O1 C11 C12 116.3(4)
N3 C12 C13 120.5(5)
N3 C12 C11 116.4(4)
C13 C12 C11 123.2(4)
C14 C13 C12 120.1(5)
C14 C13 H9 119.9
C12 C13 H9 119.9
C13 C14 C15 119.2(5)
C13 C14 H10 120.4
C15 C14 H10 120.4
C14 C15 C16 118.8(5)
C14 C15 H11 120.6
C16 C15 H11 120.6
N3 C16 C15 122.4(4)
N3 C16 C17 115.7(4)
C15 C16 C17 121.9(5)
O3 C17 O4 126.3(5)
O3 C17 C16 121.2(5)
O4 C17 C16 112.5(4)
O7 N4 O8 122.1(6)
O7 N4 O6 119.3(5)
O8 N4 O6 118.6(5)
Cu1 O5 H14 109.5
Cu1 O5 H13 112.9
H14 O5 H13 104.8
H16 O9 H15 92.0

loop_
_geom_bond_atom_site_label_1
_geom_bond_atom_site_label_2
_geom_bond_distance
_geom_bond_publ_flag
Cu1 N1 1.986(4) y
Cu1 O5 2.001(3) y
Cu1 N2 2.007(4) y
Cu1 N3 2.029(4) y
Cu1 O1 2.258(4) y
Cu1 O3 2.543(4) y
N1 C10 1.335(6) ?
N1 C6 1.349(6) ?
N2 C1 1.336(6) ?
N2 C5 1.350(6) ?
N3 C16 1.337(6) ?
N3 C12 1.347(6) ?
O1 C11 1.254(5) ?
O3 C17 1.208(6) ?
O2 C11 1.248(5) ?
O4 C17 1.293(6) ?
O4 H12 0.8200 ?
C1 C2 1.378(7) ?
C1 H1 0.9300 ?
C2 C3 1.373(7) ?
C2 H2 0.9300 ?
C3 C4 1.371(7) ?
C3 H3 0.9300 ?
C4 C5 1.394(6) ?
C4 H4 0.9300 ?
C5 C6 1.469(7) ?
C6 C7 1.374(7) ?
C7 C8 1.374(7) ?
C7 H5 0.9300 ?
C8 C9 1.368(7) ?
C8 H6 0.9300 ?
C9 C10 1.363(7) ?
C9 H7 0.9300 ?
C10 H8 0.9300 ?
C11 C12 1.508(7) ?
C12 C13 1.384(6) ?
C13 C14 1.363(7) ?
C13 H9 0.9300 ?
C14 C15 1.372(7) ?
C14 H10 0.9300 ?
C15 C16 1.373(6) ?
C15 H11 0.9300 ?
C16 C17 1.504(7) ?
N4 O7 1.204(6) ?
N4 O8 1.240(6) ?
N4 O6 1.258(6) ?
O5 H14 0.8200 ?
O5 H13 0.8484 ?
O9 H16 0.8200 ?
O9 H15 0.9212 ?

loop_
_geom_hbond_atom_site_label_D
_geom_hbond_atom_site_label_H
_geom_hbond_atom_site_label_A
_geom_hbond_site_symmetry_A
_geom_hbond_distance_DH
_geom_hbond_distance_HA
_geom_hbond_distance_DA
_geom_hbond_angle_DHA
_geom_hbond_publ_flag
O9 H16 O8 2_666 0.82 2.50 3.020(7) 122.4 y
O5 H13 O2 1_455 0.85 1.85 2.674(5) 164.0 y
O5 H14 O2 2_656 0.82 1.89 2.702(5) 169.8 y
O4 H12 N4 1_455 0.82 2.58 3.279(7) 144.4 y
O4 H12 O6 1_455 0.82 1.75 2.556(5) 169.3 y
